data_7240800
loop_
_publ_author_name
'Garc\'ia-Valdivia, Antonio A.'
'Zabala-Lekuona, Andoni'
'Ram\'irez-Rodr\'iguez, Gloria Bel\'en'
'Delgado-L\'opez, Jos\'e Manuel'
'Fernandez, Belen'
'Cepeda, Javier'
'Rodr\'iguez Di\'eguez, Antonio'

_publ_section_title
;
 2D-Coordination Polymers based on 1H-Indazole-4-carboxylic acid and
 Transition Metal ions: Magnetic, Luminescent and Biological Properties
;
_journal_name_full CrystEngComm
_journal_paper_doi 10.1039/D0CE00544D
_journal_year 2020
_chemical_formula_sum 'C16 H10 Cd N4 O4'
_chemical_formula_weight 434.68
_space_group_crystal_system orthorhombic
_space_group_IT_number 56
_space_group_name_Hall '-P 2ab 2ac'
_space_group_name_H-M_alt 'P c c n'
_atom_sites_solution_hydrogens geom
_audit_creation_method SHELXL-2014
_audit_update_record
;
2020-01-28 deposited with the CCDC.	2020-06-30 downloaded from the CCDC.
;
_cell_angle_alpha 90
_cell_angle_beta 90
_cell_angle_gamma 90
_cell_formula_units_Z 4
_cell_length_a 12.3609(15)
_cell_length_b 9.9856(11)
_cell_length_c 12.3887(14)
_cell_measurement_reflns_used 17935
_cell_measurement_temperature 100(2)
_cell_measurement_theta_max 28.9
_cell_measurement_theta_min 2.62
_cell_volume 1529.1(3)
_computing_cell_refinement 'Bruker Apex II'
_computing_data_collection 'Bruker ApexII'
_computing_data_reduction 'Bruker Apex II'
_computing_publication_material 'SHELXL-2014 (Sheldrick, 2014)'
_computing_structure_refinement 'SHELXL-2014 (Sheldrick, 2014)'
_computing_structure_solution 'SHELXL-2014 (Sheldrick, 2014)'
_diffrn_ambient_temperature 100(2)
_diffrn_measured_fraction_theta_full 0.999
_diffrn_measured_fraction_theta_max 0.990
_diffrn_measurement_device_type 'Bruker D8 Venture'
_diffrn_measurement_method 'Phi and Omega Scans'
_diffrn_radiation_type MoK\a
_diffrn_radiation_wavelength 0.71069
_diffrn_reflns_av_R_equivalents 0.0683
_diffrn_reflns_av_unetI/netI 0.0283
_diffrn_reflns_Laue_measured_fraction_full 0.999
_diffrn_reflns_Laue_measured_fraction_max 0.990
_diffrn_reflns_limit_h_max 16
_diffrn_reflns_limit_h_min -16
_diffrn_reflns_limit_k_max 13
_diffrn_reflns_limit_k_min -13
_diffrn_reflns_limit_l_max 15
_diffrn_reflns_limit_l_min -16
_diffrn_reflns_number 29005
_diffrn_reflns_point_group_measured_fraction_full 0.999
_diffrn_reflns_point_group_measured_fraction_max 0.990
_diffrn_reflns_theta_full 25.240
_diffrn_reflns_theta_max 28.942
_diffrn_reflns_theta_min 2.622
_diffrn_source 'fine-focus sealed tube'
_exptl_absorpt_coefficient_mu 1.459
_exptl_absorpt_correction_T_max 0.746
_exptl_absorpt_correction_T_min 0.621
_exptl_absorpt_correction_type empirical
_exptl_absorpt_process_details
;
SADABS-2014/3 (Bruker,2014/3) was used for absorption correction.
wR2(int) was 0.0706 before and 0.0469 after correction.
The Ratio of minimum to maximum transmission is 0.9433.
The \l/2 correction factor is 0.00150.
;
_exptl_crystal_colour Colourless
_exptl_crystal_density_diffrn 1.888
_exptl_crystal_description Prismatic
_exptl_crystal_F_000 856
_exptl_crystal_size_max 0.14
_exptl_crystal_size_mid 0.12
_exptl_crystal_size_min 0.09
_refine_diff_density_max 1.640
_refine_diff_density_min -2.878
_refine_diff_density_rms 0.329
_refine_ls_extinction_method none
_refine_ls_goodness_of_fit_ref 1.496
_refine_ls_hydrogen_treatment constr
_refine_ls_matrix_type full
_refine_ls_number_parameters 114
_refine_ls_number_reflns 2010
_refine_ls_number_restraints 36
_refine_ls_restrained_S_all 1.482
_refine_ls_R_factor_all 0.1192
_refine_ls_R_factor_gt 0.1130
_refine_ls_shift/su_max 0.000
_refine_ls_shift/su_mean 0.000
_refine_ls_structure_factor_coef Fsqd
_refine_ls_weighting_details 'w=1/[\s^2^(Fo^2^)+96.3397P] where P=(Fo^2^+2Fc^2^)/3'
_refine_ls_weighting_scheme calc
_refine_ls_wR_factor_gt 0.2890
_refine_ls_wR_factor_ref 0.2917
_reflns_Friedel_coverage 0.000
_reflns_number_gt 1829
_reflns_number_total 2010
_reflns_threshold_expression 'I > 2\s(I)'
_cod_data_source_file d0ce00544d2.cif
_cod_data_source_block Compound5
_cod_depositor_comments
;
The following automatic conversions were performed:

data item '_exptl_absorpt_correction_type' value 'Empirical' was
changed to 'empirical' in accordance with the
/home/data/users/saulius/crontab/automatic-downloads/rss-feeds/RSC/lib/dictionaries/cif_core.dic
dictionary named 'cif_core.dic' version 2.4.2 last updated on
2011-04-26.

Automatic conversion script
Id: cif_fix_values 7556 2019-12-06 15:28:31Z antanas 
;
_cod_database_code 7240800
_shelx_space_group_comment
;
The symmetry employed for this shelxl refinement is uniquely defined
by the following loop, which should always be used as a source of
symmetry information in preference to the above space-group names.
They are only intended as comments.
;
_shelxl_version_number 2014-3

loop_
_space_group_symop_operation_xyz
'x, y, z'
'-x+1/2, -y+1/2, z'
'x+1/2, -y, -z+1/2'
'-x, y+1/2, -z+1/2'
'-x, -y, -z'
'x-1/2, y-1/2, -z'
'-x-1/2, y, z-1/2'
'x, -y-1/2, z-1/2'

loop_
_atom_site_label
_atom_site_type_symbol
_atom_site_fract_x
_atom_site_fract_y
_atom_site_fract_z
_atom_site_U_iso_or_equiv
_atom_site_adp_type
_atom_site_occupancy
_atom_site_site_symmetry_order
_atom_site_calc_flag
_atom_site_refinement_flags_posn
_atom_site_refinement_flags_adp
_atom_site_refinement_flags_occupancy
_atom_site_disorder_assembly
_atom_site_disorder_group
Cd1 Cd 0.7500 0.7500 0.26133(10) 0.0140(4) Uani 1 2 d S T P . .
O1 O 0.5882(7) 0.6573(9) 0.2108(7) 0.0143(18) Uani 1 1 d . . . . .
O2 O 0.6390(7) 0.8292(9) 0.1107(8) 0.0128(18) Uani 1 1 d . . . . .
N1 N 0.3088(8) 0.4217(10) 0.1343(8) 0.0091(19) Uani 1 1 d . U . . .
N2 N 0.2760(8) 0.4547(11) 0.0334(8) 0.0102(19) Uani 1 1 d . U . . .
H2 H 0.2247 0.4154 -0.0012 0.012 Uiso 1 1 calc R U . . .
C1 C 0.3911(10) 0.5030(12) 0.1602(11) 0.012(2) Uani 1 1 d . . . . .
H1 H 0.4291 0.5005 0.2250 0.015 Uiso 1 1 calc R U . . .
C2 C 0.4118(9) 0.5940(12) 0.0736(10) 0.010(2) Uani 1 1 d . . . . .
C3 C 0.4868(10) 0.6979(13) 0.0516(10) 0.012(2) Uani 1 1 d . U . . .
C4 C 0.4799(10) 0.7634(15) -0.0465(10) 0.016(2) Uani 1 1 d . U . . .
H4 H 0.5248 0.8362 -0.0603 0.019 Uiso 1 1 calc R U . . .
C5 C 0.4054(11) 0.7211(12) -0.1261(12) 0.017(3) Uani 1 1 d . . . . .
H5 H 0.4058 0.7635 -0.1929 0.021 Uiso 1 1 calc R U . . .
C6 C 0.3319(10) 0.6192(13) -0.1082(12) 0.017(3) Uani 1 1 d . . . . .
H6 H 0.2828 0.5922 -0.1608 0.021 Uiso 1 1 calc R U . . .
C7 C 0.3358(9) 0.5589(12) -0.0061(9) 0.005(2) Uani 1 1 d . U . . .
C8 C 0.5753(9) 0.7296(12) 0.1292(9) 0.009(2) Uani 1 1 d . U . . .

loop_
_atom_site_aniso_label
_atom_site_aniso_U_11
_atom_site_aniso_U_22
_atom_site_aniso_U_33
_atom_site_aniso_U_23
_atom_site_aniso_U_13
_atom_site_aniso_U_12
Cd1 0.0102(6) 0.0173(6) 0.0146(6) 0.000 0.000 0.0010(5)
O1 0.014(4) 0.010(4) 0.018(4) -0.001(4) -0.001(3) -0.002(4)
O2 0.012(4) 0.005(4) 0.021(5) -0.004(3) 0.000(3) -0.004(3)
N1 0.009(2) 0.009(2) 0.009(2) 0.0001(10) -0.0002(10) -0.0002(10)
N2 0.010(2) 0.010(2) 0.011(2) -0.0001(10) -0.0001(10) -0.0002(10)
C1 0.011(5) 0.008(5) 0.018(6) -0.002(5) -0.001(4) -0.003(4)
C2 0.008(5) 0.004(5) 0.017(6) -0.002(4) -0.001(4) 0.000(4)
C3 0.012(2) 0.012(2) 0.012(2) -0.0001(10) 0.0000(10) 0.0002(10)
C4 0.016(3) 0.016(3) 0.016(3) 0.0001(10) -0.0001(10) -0.0001(10)
C5 0.016(6) 0.011(6) 0.024(7) 0.011(5) 0.002(5) -0.003(4)
C6 0.011(5) 0.011(6) 0.030(7) 0.007(5) -0.005(5) 0.002(5)
C7 0.005(2) 0.005(2) 0.006(2) -0.0002(10) 0.0000(10) 0.0001(10)
C8 0.010(2) 0.009(2) 0.010(2) -0.0002(10) -0.0001(10) 0.0000(10)

loop_
_atom_type_symbol
_atom_type_description
_atom_type_scat_dispersion_real
_atom_type_scat_dispersion_imag
_atom_type_scat_source
C C 0.0033 0.0016 'International Tables Vol C Tables 4.2.6.8 and 6.1.1.4'
H H 0.0000 0.0000 'International Tables Vol C Tables 4.2.6.8 and 6.1.1.4'
Cd Cd -0.8075 1.2024 'International Tables Vol C Tables 4.2.6.8 and 6.1.1.4'
N N 0.0061 0.0033 'International Tables Vol C Tables 4.2.6.8 and 6.1.1.4'
O O 0.0106 0.0060 'International Tables Vol C Tables 4.2.6.8 and 6.1.1.4'

loop_
_geom_angle_atom_site_label_1
_geom_angle_atom_site_label_2
_geom_angle_atom_site_label_3
_geom_angle
_geom_angle_site_symmetry_1
_geom_angle_site_symmetry_3
_geom_angle_publ_flag
N1 Cd1 N1 110.5(5) 4_655 3_565 ?
N1 Cd1 O1 100.5(3) 4_655 . ?
N1 Cd1 O1 97.5(3) 3_565 . ?
N1 Cd1 O1 97.5(3) 4_655 2_665 ?
N1 Cd1 O1 100.5(3) 3_565 2_665 ?
O1 Cd1 O1 148.3(5) . 2_665 ?
N1 Cd1 O2 149.2(3) 4_655 2_665 ?
N1 Cd1 O2 90.6(3) 3_565 2_665 ?
O1 Cd1 O2 98.7(3) . 2_665 ?
O1 Cd1 O2 55.4(3) 2_665 2_665 ?
N1 Cd1 O2 90.6(3) 4_655 . ?
N1 Cd1 O2 149.2(3) 3_565 . ?
O1 Cd1 O2 55.4(3) . . ?
O1 Cd1 O2 98.7(3) 2_665 . ?
O2 Cd1 O2 80.7(4) 2_665 . ?
N1 Cd1 C8 122.8(4) 4_655 2_665 ?
N1 Cd1 C8 98.3(4) 3_565 2_665 ?
O1 Cd1 C8 124.0(3) . 2_665 ?
O1 Cd1 C8 27.3(3) 2_665 2_665 ?
O2 Cd1 C8 28.3(3) 2_665 2_665 ?
O2 Cd1 C8 87.8(3) . 2_665 ?
N1 Cd1 C8 98.3(4) 4_655 . ?
N1 Cd1 C8 122.8(4) 3_565 . ?
O1 Cd1 C8 27.3(3) . . ?
O1 Cd1 C8 124.0(3) 2_665 . ?
O2 Cd1 C8 87.8(3) 2_665 . ?
O2 Cd1 C8 28.3(3) . . ?
C8 Cd1 C8 106.0(5) 2_665 . ?
C8 O1 Cd1 95.7(7) . . ?
C8 O2 Cd1 87.6(7) . . ?
C1 N1 N2 107.5(10) . . ?
C1 N1 Cd1 124.4(8) . 3_465 ?
N2 N1 Cd1 127.9(8) . 3_465 ?
N1 N2 C7 110.7(10) . . ?
N1 N2 H2 124.7 . . ?
C7 N2 H2 124.7 . . ?
N1 C1 C2 109.9(11) . . ?
N1 C1 H1 125.0 . . ?
C2 C1 H1 125.0 . . ?
C7 C2 C3 119.0(11) . . ?
C7 C2 C1 104.4(10) . . ?
C3 C2 C1 136.6(11) . . ?
C4 C3 C2 118.4(12) . . ?
C4 C3 C8 120.8(12) . . ?
C2 C3 C8 120.7(11) . . ?
C3 C4 C5 120.8(13) . . ?
C3 C4 H4 119.6 . . ?
C5 C4 H4 119.6 . . ?
C6 C5 C4 122.5(13) . . ?
C6 C5 H5 118.8 . . ?
C4 C5 H5 118.8 . . ?
C5 C6 C7 116.0(13) . . ?
C5 C6 H6 122.0 . . ?
C7 C6 H6 122.0 . . ?
N2 C7 C6 129.1(11) . . ?
N2 C7 C2 107.5(10) . . ?
C6 C7 C2 123.3(11) . . ?
O1 C8 O2 120.7(11) . . ?
O1 C8 C3 119.5(11) . . ?
O2 C8 C3 119.8(11) . . ?
O1 C8 Cd1 57.0(6) . . ?
O2 C8 Cd1 64.2(6) . . ?
C3 C8 Cd1 171.0(9) . . ?

loop_
_geom_bond_atom_site_label_1
_geom_bond_atom_site_label_2
_geom_bond_distance
_geom_bond_site_symmetry_2
_geom_bond_publ_flag
Cd1 N1 2.267(10) 4_655 ?
Cd1 N1 2.267(10) 3_565 ?
Cd1 O1 2.291(9) . ?
Cd1 O1 2.291(9) 2_665 ?
Cd1 O2 2.448(10) 2_665 ?
Cd1 O2 2.448(9) . ?
Cd1 C8 2.717(12) 2_665 ?
Cd1 C8 2.717(12) . ?
O1 C8 1.252(15) . ?
O2 C8 1.289(14) . ?
N1 C1 1.340(15) . ?
N1 N2 1.356(14) . ?
N1 Cd1 2.267(10) 3_465 ?
N2 C7 1.367(15) . ?
N2 H2 0.8600 . ?
C1 C2 1.430(17) . ?
C1 H1 0.9300 . ?
C2 C7 1.407(15) . ?
C2 C3 1.417(17) . ?
C3 C4 1.383(18) . ?
C3 C8 1.491(16) . ?
C4 C5 1.414(19) . ?
C4 H4 0.9300 . ?
C5 C6 1.382(17) . ?
C5 H5 0.9300 . ?
C6 C7 1.402(17) . ?
C6 H6 0.9300 . ?
